data_4320163
loop_
_publ_author_name
'Tadashi J. Mizoguchi'
'Jane Kuzelka'
'Bernhard Spingler'
'Jennifer L. DuBois'
'Roman M. Davydov'
'Britt Hedman'
'Keith O. Hodgson'
'Stephen J. Lippard'

_publ_section_title
;
 Synthesis and Spectroscopic Studies of Non-Heme Diiron(III) Species with
 a Terminal Hydroperoxide Ligand: Models for Hemerythrin
;
_journal_name_full 'Inorganic Chemistry'
_journal_page_first 4662
_journal_page_last 4673
_journal_paper_doi 10.1021/ic010076b
_journal_volume 40
_journal_year 2001
_chemical_formula_sum 'C60 H67 Co2 F3 N4 O9 S'
_chemical_formula_weight 1195.10
_chemical_name_common '[Co2(OH)(Ph4DBA)(TMEDA)2(OTf)].PhCH3'
_chemical_name_systematic
;
  ?
;
_space_group_IT_number 14
_symmetry_cell_setting monoclinic
_symmetry_space_group_name_Hall '-P 2yn'
_symmetry_space_group_name_H-M 'P 1 21/n 1'
_atom_sites_solution_hydrogens geom
_atom_sites_solution_primary direct
_atom_sites_solution_secondary difmap
_audit_creation_method SHELXL-97
_cell_angle_alpha 90.00
_cell_angle_beta 99.2700(10)
_cell_angle_gamma 90.00
_cell_formula_units_Z 4
_cell_length_a 12.1202(4)
_cell_length_b 16.3151(5)
_cell_length_c 29.2527(9)
_cell_measurement_temperature 188(2)
_cell_volume 5709.0(3)
_computing_cell_refinement 'Bruker SMART'
_computing_data_collection 'Bruker SMART'
_computing_data_reduction 'Bruker SHELXTL'
_computing_molecular_graphics 'Bruker SHELXTL'
_computing_publication_material 'Bruker SHELXTL'
_computing_structure_refinement 'SHELXL-97 (Sheldrick, 1997)'
_computing_structure_solution 'SHELXS-97 (Sheldrick, 1990)'
_diffrn_ambient_temperature 293(2)
_diffrn_measured_fraction_theta_full 0.937
_diffrn_measured_fraction_theta_max 0.937
_diffrn_measurement_device_type 'CCD area detector'
_diffrn_measurement_method 'phi and omega scans'
_diffrn_radiation_monochromator graphite
_diffrn_radiation_source 'fine-focus sealed tube'
_diffrn_radiation_type MoK\a
_diffrn_radiation_wavelength 0.71073
_diffrn_reflns_av_R_equivalents 0.0450
_diffrn_reflns_av_sigmaI/netI 0.0530
_diffrn_reflns_limit_h_max 15
_diffrn_reflns_limit_h_min -14
_diffrn_reflns_limit_k_max 21
_diffrn_reflns_limit_k_min -18
_diffrn_reflns_limit_l_max 20
_diffrn_reflns_limit_l_min -38
_diffrn_reflns_number 35497
_diffrn_reflns_theta_full 28.27
_diffrn_reflns_theta_max 28.27
_diffrn_reflns_theta_min 1.73
_exptl_absorpt_coefficient_mu 0.687
_exptl_absorpt_correction_T_max 1.000000
_exptl_absorpt_correction_T_min 0.613120
_exptl_absorpt_correction_type SADABS
_exptl_crystal_colour pink-purple
_exptl_crystal_density_diffrn 1.390
_exptl_crystal_density_method 'not measured'
_exptl_crystal_description block
_exptl_crystal_F_000 2496
_exptl_crystal_size_max 0.5
_exptl_crystal_size_mid 0.4
_exptl_crystal_size_min 0.4
_refine_diff_density_max 1.542
_refine_diff_density_min -0.573
_refine_diff_density_rms 0.069
_refine_ls_extinction_method none
_refine_ls_goodness_of_fit_ref 1.006
_refine_ls_hydrogen_treatment mixed
_refine_ls_matrix_type full
_refine_ls_number_parameters 712
_refine_ls_number_reflns 13261
_refine_ls_number_restraints 0
_refine_ls_restrained_S_all 1.006
_refine_ls_R_factor_all 0.0833
_refine_ls_R_factor_gt 0.0505
_refine_ls_shift/su_max 0.001
_refine_ls_shift/su_mean 0.000
_refine_ls_structure_factor_coef Fsqd
_refine_ls_weighting_details 'calc w=1/[\s^2^(Fo^2^)+(0.0621P)^2^+5.6845P] where P=(Fo^2^+2Fc^2^)/3'
_refine_ls_weighting_scheme calc
_refine_ls_wR_factor_gt 0.1204
_refine_ls_wR_factor_ref 0.1346
_reflns_number_gt 9327
_reflns_number_total 13261
_reflns_threshold_expression >2sigma(I)
_cod_data_source_file ic010076b_1.cif
_cod_data_source_block 1
_cod_depositor_comments
;
The following automatic conversions were performed:

'_symmetry_cell_setting' value 'Monoclinic' changed to 'monoclinic'
according to the built-in table from CIF Core dictionary named
'cif_core.dic' version 2.4.1 from 2010-06-29.

Automatic conversion script
Id: cif_fix_values 1646 2011-03-28 12:23:43Z adriana 
;
_cod_database_code 4320163

loop_
_symmetry_equiv_pos_as_xyz
'x, y, z'
'-x+1/2, y+1/2, -z+1/2'
'-x, -y, -z'
'x-1/2, -y-1/2, z-1/2'

loop_
_atom_site_label
_atom_site_type_symbol
_atom_site_fract_x
_atom_site_fract_y
_atom_site_fract_z
_atom_site_U_iso_or_equiv
_atom_site_adp_type
_atom_site_occupancy
_atom_site_symmetry_multiplicity
_atom_site_calc_flag
_atom_site_refinement_flags
_atom_site_disorder_assembly
_atom_site_disorder_group
Co1 Co 0.79179(3) 0.13788(2) 0.087805(12) 0.02246(10) Uani 1 1 d . . .
Co2 Co 0.84156(3) 0.21513(2) 0.191932(13) 0.02542(10) Uani 1 1 d . . .
S1 S 0.80215(8) -0.07242(5) 0.11938(3) 0.03865(19) Uani 1 1 d . . .
F1 F 0.9907(3) -0.1283(2) 0.10000(12) 0.1002(10) Uani 1 1 d . . .
F2 F 1.0051(2) -0.07167(16) 0.16577(11) 0.0850(8) Uani 1 1 d . . .
F3 F 0.9335(3) -0.18993(14) 0.15627(13) 0.0970(10) Uani 1 1 d . . .
O1 O 0.7418(3) -0.13263(18) 0.09002(12) 0.0756(9) Uani 1 1 d . . .
O2 O 0.7631(3) -0.06002(16) 0.16242(9) 0.0595(7) Uani 1 1 d . . .
O3 O 0.8263(2) 0.00241(14) 0.09675(9) 0.0474(6) Uani 1 1 d . . .
O101 O 0.7401(2) 0.13571(12) 0.15459(7) 0.0484(7) Uani 1 1 d . . .
O102 O 0.99127(15) 0.32729(12) 0.07443(6) 0.0255(4) Uani 1 1 d . . .
O103 O 0.80799(18) 0.31653(12) 0.14818(7) 0.0310(5) Uani 1 1 d . . .
O104 O 0.77473(15) 0.26384(11) 0.07668(6) 0.0239(4) Uani 1 1 d . . .
O105 O 0.99672(16) 0.21013(13) 0.17807(7) 0.0341(5) Uani 1 1 d . . .
O106 O 0.96612(15) 0.15871(11) 0.10615(7) 0.0259(4) Uani 1 1 d . . .
N1 N 0.6112(2) 0.12154(15) 0.05967(9) 0.0328(6) Uani 1 1 d . . .
N3 N 0.8075(2) 0.11611(15) 0.01441(8) 0.0289(5) Uani 1 1 d . . .
N4 N 0.7987(2) 0.29093(15) 0.24507(8) 0.0326(6) Uani 1 1 d . . .
N5 N 0.8847(2) 0.12681(16) 0.25242(9) 0.0377(6) Uani 1 1 d . . .
C1 C 0.9391(4) -0.1179(2) 0.13561(16) 0.0555(10) Uani 1 1 d . . .
C101 C 0.8354(2) 0.41412(16) 0.03944(9) 0.0238(6) Uani 1 1 d . . .
C102 C 0.7976(2) 0.46205(17) 0.00076(10) 0.0278(6) Uani 1 1 d . . .
H10A H 0.7337 0.4937 0.0004 0.033 Uiso 1 1 calc R . .
C103 C 0.8532(2) 0.46396(18) -0.03776(10) 0.0302(6) Uani 1 1 d . . .
H10B H 0.8259 0.4975 -0.0628 0.036 Uiso 1 1 calc R . .
C104 C 0.9476(2) 0.41720(18) -0.03942(10) 0.0292(6) Uani 1 1 d . . .
H10C H 0.9820 0.4169 -0.0656 0.035 Uiso 1 1 calc R . .
C105 C 0.9897(2) 0.37052(16) -0.00059(10) 0.0251(6) Uani 1 1 d . . .
C106 C 0.9354(2) 0.37324(16) 0.03788(9) 0.0236(5) Uani 1 1 d . . .
C107 C 1.1532(2) 0.23527(17) 0.08299(10) 0.0261(6) Uani 1 1 d . . .
C108 C 1.2293(2) 0.2006(2) 0.05793(11) 0.0350(7) Uani 1 1 d . . .
H10D H 1.2793 0.1617 0.0723 0.042 Uiso 1 1 calc R . .
C109 C 1.2338(3) 0.2219(2) 0.01186(12) 0.0391(7) Uani 1 1 d . . .
H10E H 1.2866 0.1969 -0.0033 0.047 Uiso 1 1 calc R . .
C110 C 1.1626(2) 0.2785(2) -0.01137(11) 0.0342(7) Uani 1 1 d . . .
H11A H 1.1672 0.2928 -0.0418 0.041 Uiso 1 1 calc R . .
C111 C 1.0827(2) 0.31424(18) 0.01180(10) 0.0280(6) Uani 1 1 d . . .
C112 C 1.0793(2) 0.29037(17) 0.05749(10) 0.0255(6) Uani 1 1 d . . .
C113 C 0.7795(2) 0.41025(16) 0.08298(9) 0.0239(6) Uani 1 1 d . . .
C114 C 1.1484(2) 0.21709(17) 0.13431(10) 0.0259(6) Uani 1 1 d . . .
C115 C 0.7919(2) 0.32173(16) 0.10500(9) 0.0218(5) Uani 1 1 d . . .
C116 C 1.0251(2) 0.19388(16) 0.13949(10) 0.0240(6) Uani 1 1 d . . .
C117 C 0.6509(2) 0.41677(17) 0.07375(10) 0.0273(6) Uani 1 1 d . . .
C118 C 0.5959(3) 0.43580(19) 0.11112(11) 0.0354(7) Uani 1 1 d . . .
H11B H 0.6372 0.4534 0.1390 0.043 Uiso 1 1 calc R . .
C119 C 0.4802(3) 0.4286(2) 0.10695(14) 0.0479(9) Uani 1 1 d . . .
H11C H 0.4451 0.4402 0.1322 0.057 Uiso 1 1 calc R . .
C120 C 0.4176(3) 0.4045(2) 0.06575(14) 0.0478(9) Uani 1 1 d . . .
H12A H 0.3403 0.4001 0.0631 0.057 Uiso 1 1 calc R . .
C121 C 0.4694(3) 0.3869(2) 0.02859(13) 0.0443(8) Uani 1 1 d . . .
H12B H 0.4269 0.3714 0.0006 0.053 Uiso 1 1 calc R . .
C122 C 0.5858(2) 0.39210(19) 0.03257(11) 0.0336(7) Uani 1 1 d . . .
H12C H 0.6200 0.3789 0.0073 0.040 Uiso 1 1 calc R . .
C123 C 0.8341(2) 0.47934(17) 0.11464(10) 0.0267(6) Uani 1 1 d . . .
C124 C 0.7911(3) 0.55923(18) 0.10853(11) 0.0319(7) Uani 1 1 d . . .
H12D H 0.7268 0.5685 0.0871 0.038 Uiso 1 1 calc R . .
C125 C 0.8425(3) 0.62463(19) 0.13371(11) 0.0389(7) Uani 1 1 d . . .
H12E H 0.8130 0.6771 0.1290 0.047 Uiso 1 1 calc R . .
C126 C 0.9372(3) 0.6119(2) 0.16573(12) 0.0414(8) Uani 1 1 d . . .
H12F H 0.9707 0.6555 0.1832 0.050 Uiso 1 1 calc R . .
C127 C 0.9823(3) 0.5342(2) 0.17192(12) 0.0388(7) Uani 1 1 d . . .
H12G H 1.0469 0.5258 0.1933 0.047 Uiso 1 1 calc R . .
C128 C 0.9319(2) 0.46824(18) 0.14637(11) 0.0318(6) Uani 1 1 d . . .
H12H H 0.9638 0.4164 0.1505 0.038 Uiso 1 1 calc R . .
C129 C 1.2239(2) 0.14308(19) 0.14992(10) 0.0311(6) Uani 1 1 d . . .
C130 C 1.1843(3) 0.0636(2) 0.14375(13) 0.0458(9) Uani 1 1 d . . .
H13A H 1.1096 0.0545 0.1316 0.055 Uiso 1 1 calc R . .
C131 C 1.2551(3) -0.0028(2) 0.15551(17) 0.0624(12) Uani 1 1 d . . .
H13B H 1.2275 -0.0559 0.1512 0.075 Uiso 1 1 calc R . .
C132 C 1.3664(3) 0.0098(3) 0.17363(16) 0.0614(11) Uani 1 1 d . . .
H13C H 1.4133 -0.0347 0.1819 0.074 Uiso 1 1 calc R . .
C133 C 1.4070(3) 0.0874(3) 0.17923(14) 0.0561(10) Uani 1 1 d . . .
H13D H 1.4821 0.0959 0.1910 0.067 Uiso 1 1 calc R . .
C134 C 1.3370(3) 0.1540(2) 0.16749(14) 0.0476(9) Uani 1 1 d . . .
H13E H 1.3659 0.2068 0.1714 0.057 Uiso 1 1 calc R . .
C135 C 1.1871(2) 0.29203(18) 0.16536(10) 0.0296(6) Uani 1 1 d . . .
C136 C 1.2109(2) 0.36768(19) 0.14759(11) 0.0347(7) Uani 1 1 d . . .
H13F H 1.2021 0.3751 0.1157 0.042 Uiso 1 1 calc R . .
C137 C 1.2481(3) 0.4329(2) 0.17712(12) 0.0419(8) Uani 1 1 d . . .
H13G H 1.2636 0.4831 0.1645 0.050 Uiso 1 1 calc R . .
C138 C 1.2620(3) 0.4243(2) 0.22416(13) 0.0519(9) Uani 1 1 d . . .
H13H H 1.2862 0.4681 0.2436 0.062 Uiso 1 1 calc R . .
C139 C 1.2392(4) 0.3489(3) 0.24231(13) 0.0559(10) Uani 1 1 d . . .
H13I H 1.2487 0.3420 0.2743 0.067 Uiso 1 1 calc R . .
C140 C 1.2025(3) 0.2840(2) 0.21378(12) 0.0444(8) Uani 1 1 d . . .
H14A H 1.1877 0.2340 0.2268 0.053 Uiso 1 1 calc R . .
C143 C 0.5448(3) 0.1874(2) 0.07694(15) 0.0496(9) Uani 1 1 d . . .
H14B H 0.4672 0.1799 0.0646 0.074 Uiso 1 1 calc R . .
H14C H 0.5693 0.2396 0.0673 0.074 Uiso 1 1 calc R . .
H14D H 0.5549 0.1854 0.1101 0.074 Uiso 1 1 calc R . .
C144 C 0.5637(3) 0.0425(2) 0.07191(13) 0.0460(9) Uani 1 1 d . . .
H14E H 0.4860 0.0400 0.0587 0.069 Uiso 1 1 calc R . .
H14F H 0.5714 0.0379 0.1050 0.069 Uiso 1 1 calc R . .
H14G H 0.6030 -0.0018 0.0600 0.069 Uiso 1 1 calc R . .
C145 C 0.6033(3) 0.1286(2) 0.00910(12) 0.0438(8) Uani 1 1 d . . .
H14H H 0.6069 0.1859 0.0006 0.053 Uiso 1 1 calc R . .
H14I H 0.5322 0.1067 -0.0059 0.053 Uiso 1 1 calc R . .
C146 C 0.6979(3) 0.0819(2) -0.00726(11) 0.0432(8) Uani 1 1 d . . .
H14J H 0.6938 0.0245 0.0009 0.052 Uiso 1 1 calc R . .
H14K H 0.6907 0.0858 -0.0407 0.052 Uiso 1 1 calc R . .
C147 C 0.8301(3) 0.1925(2) -0.00981(11) 0.0388(7) Uani 1 1 d . . .
H14L H 0.8361 0.1801 -0.0414 0.058 Uiso 1 1 calc R . .
H14M H 0.8988 0.2162 0.0053 0.058 Uiso 1 1 calc R . .
H14N H 0.7700 0.2305 -0.0090 0.058 Uiso 1 1 calc R . .
C148 C 0.8968(3) 0.0572(2) 0.00822(13) 0.0492(9) Uani 1 1 d . . .
H14O H 0.8992 0.0506 -0.0242 0.074 Uiso 1 1 calc R . .
H14P H 0.8816 0.0053 0.0213 0.074 Uiso 1 1 calc R . .
H14Q H 0.9675 0.0776 0.0235 0.074 Uiso 1 1 calc R . .
C149 C 0.9869(4) 0.0798(3) 0.25158(16) 0.0773(15) Uani 1 1 d . . .
H14R H 0.9999 0.0442 0.2781 0.116 Uiso 1 1 calc R . .
H14S H 1.0489 0.1166 0.2523 0.116 Uiso 1 1 calc R . .
H14T H 0.9790 0.0475 0.2238 0.116 Uiso 1 1 calc R . .
C150 C 0.7914(4) 0.0682(2) 0.25553(13) 0.0613(12) Uani 1 1 d . . .
H15A H 0.8124 0.0321 0.2814 0.092 Uiso 1 1 calc R . .
H15B H 0.7764 0.0366 0.2275 0.092 Uiso 1 1 calc R . .
H15C H 0.7256 0.0982 0.2597 0.092 Uiso 1 1 calc R . .
C151 C 0.8964(3) 0.1810(2) 0.29248(11) 0.0455(8) Uani 1 1 d . . .
H15D H 0.9678 0.2090 0.2955 0.055 Uiso 1 1 calc R . .
H15E H 0.8958 0.1486 0.3202 0.055 Uiso 1 1 calc R . .
C152 C 0.8047(3) 0.2431(2) 0.28851(11) 0.0417(8) Uani 1 1 d . . .
H15F H 0.7340 0.2156 0.2890 0.050 Uiso 1 1 calc R . .
H15G H 0.8179 0.2800 0.3148 0.050 Uiso 1 1 calc R . .
C153 C 0.6842(3) 0.3242(2) 0.23220(13) 0.0504(9) Uani 1 1 d . . .
H15H H 0.6667 0.3583 0.2568 0.076 Uiso 1 1 calc R . .
H15I H 0.6317 0.2798 0.2271 0.076 Uiso 1 1 calc R . .
H15J H 0.6800 0.3561 0.2044 0.076 Uiso 1 1 calc R . .
C154 C 0.8800(4) 0.3597(2) 0.25174(13) 0.0520(10) Uani 1 1 d . . .
H15K H 0.8625 0.3954 0.2757 0.078 Uiso 1 1 calc R . .
H15L H 0.8759 0.3899 0.2233 0.078 Uiso 1 1 calc R . .
H15M H 0.9542 0.3383 0.2605 0.078 Uiso 1 1 calc R . .
C1S C 0.3279(3) 0.7121(3) 0.12409(15) 0.0576(10) Uani 1 1 d . . .
C2S C 0.3819(4) 0.7872(3) 0.12509(17) 0.0662(12) Uani 1 1 d . . .
H2SA H 0.3500 0.8323 0.1374 0.079 Uiso 1 1 calc R . .
C3S C 0.4802(4) 0.7975(3) 0.10866(16) 0.0681(13) Uani 1 1 d . . .
H3SA H 0.5152 0.8484 0.1107 0.082 Uiso 1 1 calc R . .
C4S C 0.5275(4) 0.7322(3) 0.08904(14) 0.0624(11) Uani 1 1 d . . .
H4SA H 0.5934 0.7393 0.0771 0.075 Uiso 1 1 calc R . .
C5S C 0.4773(3) 0.6571(3) 0.08725(13) 0.0547(10) Uani 1 1 d . . .
H5SA H 0.5095 0.6125 0.0747 0.066 Uiso 1 1 calc R . .
C6S C 0.3776(3) 0.6482(2) 0.10443(13) 0.0536(10) Uani 1 1 d . . .
H6SA H 0.3431 0.5971 0.1026 0.064 Uiso 1 1 calc R . .
C7S C 0.2233(4) 0.6998(3) 0.14340(19) 0.0805(15) Uani 1 1 d . . .
H7SA H 0.2007 0.6435 0.1397 0.121 Uiso 1 1 calc R . .
H7SB H 0.1656 0.7343 0.1273 0.121 Uiso 1 1 calc R . .
H7SC H 0.2359 0.7137 0.1757 0.121 Uiso 1 1 calc R . .

loop_
_atom_site_aniso_label
_atom_site_aniso_U_11
_atom_site_aniso_U_22
_atom_site_aniso_U_33
_atom_site_aniso_U_23
_atom_site_aniso_U_13
_atom_site_aniso_U_12
Co1 0.02592(19) 0.02322(19) 0.01880(18) -0.00022(15) 0.00527(14) -0.00303(14)
Co2 0.0321(2) 0.0256(2) 0.02080(19) 0.00086(15) 0.01095(15) -0.00061(15)
S1 0.0579(5) 0.0269(4) 0.0349(4) -0.0028(3) 0.0190(4) -0.0058(3)
F1 0.095(2) 0.115(2) 0.102(2) 0.0012(19) 0.0530(19) 0.0365(18)
F2 0.0740(18) 0.0661(17) 0.106(2) 0.0009(16) -0.0121(16) -0.0019(14)
F3 0.098(2) 0.0369(13) 0.157(3) 0.0350(16) 0.023(2) 0.0090(13)
O1 0.078(2) 0.0602(18) 0.089(2) -0.0394(17) 0.0140(18) -0.0166(15)
O2 0.089(2) 0.0528(16) 0.0439(15) 0.0094(13) 0.0338(15) 0.0062(14)
O3 0.0601(15) 0.0370(13) 0.0492(15) 0.0165(11) 0.0213(12) 0.0001(11)
O101 0.0899(18) 0.0133(9) 0.0273(12) 0.0040(9) -0.0350(12) -0.0178(10)
O102 0.0242(9) 0.0324(10) 0.0212(10) 0.0044(8) 0.0072(8) 0.0025(8)
O103 0.0486(12) 0.0256(10) 0.0198(10) 0.0034(8) 0.0086(9) -0.0013(9)
O104 0.0261(9) 0.0241(10) 0.0216(10) 0.0010(8) 0.0042(7) 0.0002(7)
O105 0.0293(10) 0.0500(13) 0.0244(11) -0.0017(10) 0.0084(8) -0.0054(9)
O106 0.0247(9) 0.0287(10) 0.0247(10) 0.0023(8) 0.0052(8) -0.0011(8)
N1 0.0295(13) 0.0323(13) 0.0363(14) -0.0023(11) 0.0041(11) -0.0081(10)
N3 0.0342(13) 0.0299(13) 0.0234(12) -0.0024(10) 0.0071(10) -0.0031(10)
N4 0.0487(15) 0.0282(13) 0.0234(13) 0.0022(10) 0.0135(11) 0.0057(11)
N5 0.0586(17) 0.0325(14) 0.0246(13) 0.0007(11) 0.0144(12) 0.0086(12)
C1 0.068(3) 0.0314(19) 0.071(3) 0.0034(18) 0.021(2) -0.0055(17)
C101 0.0262(13) 0.0236(13) 0.0227(14) 0.0026(11) 0.0069(11) -0.0011(10)
C102 0.0288(14) 0.0263(14) 0.0287(15) 0.0046(12) 0.0059(12) 0.0015(11)
C103 0.0375(16) 0.0316(15) 0.0209(14) 0.0088(12) 0.0027(12) -0.0032(12)
C104 0.0318(15) 0.0361(16) 0.0213(14) 0.0021(12) 0.0090(12) -0.0056(12)
C105 0.0270(13) 0.0259(14) 0.0234(14) 0.0002(11) 0.0073(11) -0.0049(11)
C106 0.0240(13) 0.0247(13) 0.0220(13) 0.0060(11) 0.0032(10) -0.0022(10)
C107 0.0228(13) 0.0315(15) 0.0243(14) 0.0043(12) 0.0049(11) -0.0009(11)
C108 0.0263(15) 0.0435(18) 0.0357(17) 0.0059(14) 0.0067(13) 0.0071(13)
C109 0.0310(16) 0.051(2) 0.0383(18) -0.0022(16) 0.0162(14) 0.0059(14)
C110 0.0319(15) 0.0485(18) 0.0241(15) 0.0037(14) 0.0106(12) 0.0011(13)
C111 0.0261(14) 0.0324(15) 0.0263(15) 0.0034(12) 0.0069(11) -0.0032(11)
C112 0.0215(13) 0.0305(15) 0.0258(14) 0.0004(12) 0.0081(11) -0.0008(11)
C113 0.0277(14) 0.0233(13) 0.0215(14) 0.0043(11) 0.0066(11) 0.0025(11)
C114 0.0225(13) 0.0309(15) 0.0250(14) 0.0056(12) 0.0063(11) 0.0002(11)
C115 0.0207(12) 0.0228(13) 0.0241(14) 0.0033(11) 0.0101(10) 0.0020(10)
C116 0.0233(13) 0.0247(13) 0.0245(14) 0.0046(11) 0.0051(11) 0.0030(10)
C117 0.0266(14) 0.0249(14) 0.0318(16) 0.0094(12) 0.0089(12) 0.0053(11)
C118 0.0368(16) 0.0377(17) 0.0354(17) 0.0062(14) 0.0165(14) 0.0048(13)
C119 0.043(2) 0.051(2) 0.057(2) 0.0103(18) 0.0300(18) 0.0108(16)
C120 0.0288(17) 0.057(2) 0.060(2) 0.0212(19) 0.0135(16) 0.0085(15)
C121 0.0327(17) 0.057(2) 0.042(2) 0.0179(17) 0.0018(14) 0.0012(15)
C122 0.0306(15) 0.0406(17) 0.0303(16) 0.0093(14) 0.0075(12) 0.0032(13)
C123 0.0340(15) 0.0245(14) 0.0241(14) 0.0023(11) 0.0119(12) -0.0023(11)
C124 0.0409(17) 0.0288(15) 0.0294(16) 0.0017(12) 0.0154(13) 0.0030(12)
C125 0.057(2) 0.0277(16) 0.0363(18) 0.0005(14) 0.0198(16) -0.0003(14)
C126 0.057(2) 0.0340(17) 0.0364(18) -0.0079(14) 0.0170(16) -0.0081(15)
C127 0.0400(17) 0.0430(18) 0.0330(17) -0.0025(15) 0.0050(14) -0.0035(14)
C128 0.0353(16) 0.0277(15) 0.0331(16) 0.0021(13) 0.0073(13) -0.0009(12)
C129 0.0271(14) 0.0382(17) 0.0288(15) 0.0105(13) 0.0071(12) 0.0077(12)
C130 0.0350(17) 0.0413(19) 0.061(2) 0.0130(17) 0.0070(16) 0.0059(14)
C131 0.051(2) 0.041(2) 0.096(3) 0.021(2) 0.012(2) 0.0109(17)
C132 0.049(2) 0.058(3) 0.077(3) 0.027(2) 0.010(2) 0.0265(19)
C133 0.0356(19) 0.071(3) 0.059(3) 0.015(2) -0.0013(17) 0.0152(18)
C134 0.0325(17) 0.050(2) 0.058(2) 0.0064(18) 0.0012(16) 0.0060(15)
C135 0.0231(13) 0.0363(16) 0.0298(15) 0.0013(13) 0.0050(11) -0.0040(12)
C136 0.0310(15) 0.0412(17) 0.0330(17) 0.0036(14) 0.0085(13) -0.0052(13)
C137 0.0404(18) 0.0385(18) 0.048(2) 0.0006(16) 0.0114(15) -0.0111(14)
C138 0.057(2) 0.056(2) 0.043(2) -0.0123(18) 0.0090(17) -0.0233(18)
C139 0.074(3) 0.062(2) 0.0292(18) -0.0041(17) 0.0011(18) -0.019(2)
C140 0.055(2) 0.046(2) 0.0303(17) 0.0050(15) 0.0005(15) -0.0125(16)
C143 0.0297(17) 0.047(2) 0.075(3) -0.0012(19) 0.0154(17) -0.0030(14)
C144 0.0391(18) 0.0437(19) 0.056(2) -0.0006(17) 0.0094(16) -0.0162(15)
C145 0.0319(16) 0.059(2) 0.0367(18) 0.0036(17) -0.0067(14) -0.0106(15)
C146 0.053(2) 0.048(2) 0.0275(17) -0.0070(15) 0.0027(15) -0.0156(16)
C147 0.056(2) 0.0378(17) 0.0252(16) 0.0008(13) 0.0134(14) -0.0080(15)
C148 0.060(2) 0.054(2) 0.0385(19) -0.0015(17) 0.0221(17) 0.0160(18)
C149 0.102(4) 0.080(3) 0.053(3) 0.023(2) 0.026(3) 0.058(3)
C150 0.111(4) 0.041(2) 0.035(2) 0.0047(17) 0.020(2) -0.019(2)
C151 0.065(2) 0.045(2) 0.0248(17) 0.0021(15) 0.0032(15) 0.0099(17)
C152 0.069(2) 0.0392(18) 0.0191(15) 0.0016(13) 0.0152(15) 0.0095(16)
C153 0.061(2) 0.053(2) 0.041(2) 0.0028(17) 0.0200(18) 0.0211(18)
C154 0.080(3) 0.0373(19) 0.043(2) -0.0135(16) 0.0214(19) -0.0142(18)
C1S 0.051(2) 0.060(2) 0.056(2) -0.009(2) -0.0086(19) 0.0027(19)
C2S 0.065(3) 0.053(2) 0.071(3) 0.002(2) -0.017(2) 0.009(2)
C3S 0.077(3) 0.063(3) 0.057(3) 0.022(2) -0.013(2) -0.007(2)
C4S 0.068(3) 0.077(3) 0.039(2) 0.016(2) -0.0025(19) -0.007(2)
C5S 0.058(2) 0.067(3) 0.036(2) -0.0018(19) -0.0014(17) 0.004(2)
C6S 0.057(2) 0.056(2) 0.044(2) -0.0091(18) -0.0030(18) -0.0073(18)
C7S 0.069(3) 0.087(4) 0.089(4) -0.035(3) 0.022(3) -0.007(3)

loop_
_atom_type_symbol
_atom_type_description
_atom_type_scat_dispersion_real
_atom_type_scat_dispersion_imag
_atom_type_scat_source
C C 0.0033 0.0016 'International Tables Vol C Tables 4.2.6.8 and 6.1.1.4'
H H 0.0000 0.0000 'International Tables Vol C Tables 4.2.6.8 and 6.1.1.4'
N N 0.0061 0.0033 'International Tables Vol C Tables 4.2.6.8 and 6.1.1.4'
O O 0.0106 0.0060 'International Tables Vol C Tables 4.2.6.8 and 6.1.1.4'
Co Co 0.3494 0.9721 'International Tables Vol C Tables 4.2.6.8 and 6.1.1.4'
S S 0.1246 0.1234 'International Tables Vol C Tables 4.2.6.8 and 6.1.1.4'
F F 0.0171 0.0103 'International Tables Vol C Tables 4.2.6.8 and 6.1.1.4'

loop_
_geom_angle_atom_site_label_1
_geom_angle_atom_site_label_2
_geom_angle_atom_site_label_3
_geom_angle
_geom_angle_site_symmetry_1
_geom_angle_site_symmetry_3
_geom_angle_publ_flag
O104 Co1 O106 87.21(7) . . ?
O104 Co1 O101 97.02(7) . . ?
O106 Co1 O101 101.37(8) . . ?
O104 Co1 N3 91.64(8) . . ?
O106 Co1 N3 91.91(8) . . ?
O101 Co1 N3 164.44(8) . . ?
O104 Co1 N1 89.63(8) . . ?
O106 Co1 N1 172.77(9) . . ?
O101 Co1 N1 85.47(9) . . ?
N3 Co1 N1 81.68(9) . . ?
O104 Co1 O3 174.22(8) . . ?
O106 Co1 O3 88.23(8) . . ?
O101 Co1 O3 87.36(8) . . ?
N3 Co1 O3 84.96(9) . . ?
N1 Co1 O3 94.49(9) . . ?
O104 Co1 Co2 76.33(5) . . ?
O106 Co1 Co2 71.04(5) . . ?
O101 Co1 Co2 36.22(5) . . ?
N3 Co1 Co2 159.33(6) . . ?
N1 Co1 Co2 114.48(7) . . ?
O3 Co1 Co2 105.50(7) . . ?
O101 Co2 O105 112.50(11) . . ?
O101 Co2 O103 97.89(8) . . ?
O105 Co2 O103 90.28(9) . . ?
O101 Co2 N4 125.55(11) . . ?
O105 Co2 N4 121.75(10) . . ?
O103 Co2 N4 86.60(8) . . ?
O101 Co2 N5 93.37(9) . . ?
O105 Co2 N5 91.49(9) . . ?
O103 Co2 N5 166.95(9) . . ?
N4 Co2 N5 81.48(9) . . ?
O101 Co2 Co1 39.64(8) . . ?
O105 Co2 Co1 80.35(6) . . ?
O103 Co2 Co1 75.26(5) . . ?
N4 Co2 Co1 151.84(7) . . ?
N5 Co2 Co1 117.78(7) . . ?
O1 S1 O2 114.67(19) . . ?
O1 S1 O3 115.42(19) . . ?
O2 S1 O3 113.91(15) . . ?
O1 S1 C1 103.61(19) . . ?
O2 S1 C1 104.27(19) . . ?
O3 S1 C1 102.85(16) . . ?
S1 O3 Co1 146.67(15) . . ?
Co2 O101 Co1 104.14(11) . . ?
C112 O102 C106 105.5(2) . . ?
C115 O103 Co2 130.98(18) . . ?
C115 O104 Co1 129.69(17) . . ?
C116 O105 Co2 126.52(18) . . ?
C116 O106 Co1 133.71(17) . . ?
C145 N1 C143 109.6(3) . . ?
C145 N1 C144 110.3(3) . . ?
C143 N1 C144 107.3(3) . . ?
C145 N1 Co1 105.22(18) . . ?
C143 N1 Co1 110.06(19) . . ?
C144 N1 Co1 114.3(2) . . ?
C148 N3 C147 107.0(2) . . ?
C148 N3 C146 109.0(3) . . ?
C147 N3 C146 109.5(2) . . ?
C148 N3 Co1 113.7(2) . . ?
C147 N3 Co1 112.37(18) . . ?
C146 N3 Co1 105.30(18) . . ?
C153 N4 C152 109.0(3) . . ?
C153 N4 C154 109.3(3) . . ?
C152 N4 C154 110.2(3) . . ?
C153 N4 Co2 111.0(2) . . ?
C152 N4 Co2 109.75(18) . . ?
C154 N4 Co2 107.55(19) . . ?
C151 N5 C149 111.1(3) . . ?
C151 N5 C150 108.4(3) . . ?
C149 N5 C150 108.5(3) . . ?
C151 N5 Co2 102.79(19) . . ?
C149 N5 Co2 114.1(2) . . ?
C150 N5 Co2 111.8(2) . . ?
F1 C1 F2 106.8(4) . . ?
F1 C1 F3 108.3(3) . . ?
F2 C1 F3 105.7(4) . . ?
F1 C1 S1 112.3(3) . . ?
F2 C1 S1 111.7(3) . . ?
F3 C1 S1 111.7(3) . . ?
C106 C101 C102 114.7(2) . . ?
C106 C101 C113 120.7(2) . . ?
C102 C101 C113 124.5(2) . . ?
C101 C102 C103 121.9(3) . . ?
C104 C103 C102 121.5(3) . . ?
C103 C104 C105 118.0(3) . . ?
C106 C105 C104 118.9(3) . . ?
C106 C105 C111 105.5(2) . . ?
C104 C105 C111 135.7(3) . . ?
O102 C106 C101 123.6(2) . . ?
O102 C106 C105 111.7(2) . . ?
C101 C106 C105 124.7(3) . . ?
C108 C107 C112 113.8(3) . . ?
C108 C107 C114 124.7(3) . . ?
C112 C107 C114 121.5(2) . . ?
C107 C108 C109 122.6(3) . . ?
C110 C109 C108 121.8(3) . . ?
C109 C110 C111 118.2(3) . . ?
C110 C111 C112 118.5(3) . . ?
C110 C111 C105 135.5(3) . . ?
C112 C111 C105 105.8(2) . . ?
O102 C112 C107 123.6(2) . . ?
O102 C112 C111 111.3(2) . . ?
C107 C112 C111 125.0(3) . . ?
C101 C113 C123 105.3(2) . . ?
C101 C113 C117 114.8(2) . . ?
C123 C113 C117 112.3(2) . . ?
C101 C113 C115 110.5(2) . . ?
C123 C113 C115 114.9(2) . . ?
C117 C113 C115 99.3(2) . . ?
C129 C114 C107 109.0(2) . . ?
C129 C114 C135 109.6(2) . . ?
C107 C114 C135 111.3(2) . . ?
C129 C114 C116 108.1(2) . . ?
C107 C114 C116 109.0(2) . . ?
C135 C114 C116 109.6(2) . . ?
O103 C115 O104 126.9(2) . . ?
O103 C115 C113 117.6(2) . . ?
O104 C115 C113 115.2(2) . . ?
O106 C116 O105 126.2(2) . . ?
O106 C116 C114 117.9(2) . . ?
O105 C116 C114 115.9(2) . . ?
C122 C117 C118 117.7(3) . . ?
C122 C117 C113 123.3(3) . . ?
C118 C117 C113 118.2(3) . . ?
C119 C118 C117 120.7(3) . . ?
C120 C119 C118 120.5(3) . . ?
C121 C120 C119 119.8(3) . . ?
C120 C121 C122 120.4(3) . . ?
C117 C122 C121 120.9(3) . . ?
C128 C123 C124 117.6(3) . . ?
C128 C123 C113 122.8(2) . . ?
C124 C123 C113 119.3(3) . . ?
C125 C124 C123 121.4(3) . . ?
C126 C125 C124 120.0(3) . . ?
C125 C126 C127 119.9(3) . . ?
C126 C127 C128 120.5(3) . . ?
C127 C128 C123 120.6(3) . . ?
C130 C129 C134 117.8(3) . . ?
C130 C129 C114 121.3(3) . . ?
C134 C129 C114 120.7(3) . . ?
C129 C130 C131 120.7(3) . . ?
C132 C131 C130 120.2(4) . . ?
C133 C132 C131 119.8(3) . . ?
C132 C133 C134 120.3(4) . . ?
C133 C134 C129 121.1(4) . . ?
C136 C135 C140 117.3(3) . . ?
C136 C135 C114 122.9(3) . . ?
C140 C135 C114 119.7(3) . . ?
C135 C136 C137 120.8(3) . . ?
C138 C137 C136 121.2(3) . . ?
C137 C138 C139 118.5(3) . . ?
C140 C139 C138 121.0(3) . . ?
C139 C140 C135 121.1(3) . . ?
N1 C145 C146 110.4(3) . . ?
N3 C146 C145 110.3(3) . . ?
N5 C151 C152 112.0(3) . . ?
N4 C152 C151 110.9(3) . . ?
C6S C1S C2S 116.2(4) . . ?
C6S C1S C7S 121.0(4) . . ?
C2S C1S C7S 122.8(4) . . ?
C3S C2S C1S 122.4(5) . . ?
C2S C3S C4S 119.8(4) . . ?
C5S C4S C3S 119.8(4) . . ?
C4S C5S C6S 119.2(4) . . ?
C1S C6S C5S 122.5(4) . . ?

loop_
_geom_bond_atom_site_label_1
_geom_bond_atom_site_label_2
_geom_bond_distance
_geom_bond_site_symmetry_2
_geom_bond_publ_flag
Co1 O104 2.0857(19) . ?
Co1 O106 2.1220(19) . ?
Co1 O101 2.146(3) . ?
Co1 N3 2.214(2) . ?
Co1 N1 2.227(2) . ?
Co1 O3 2.257(2) . ?
Co1 Co2 3.2617(5) . ?
Co2 O101 1.9876(19) . ?
Co2 O105 1.988(2) . ?
Co2 O103 2.0910(19) . ?
Co2 N4 2.116(2) . ?
Co2 N5 2.277(3) . ?
S1 O1 1.427(3) . ?
S1 O2 1.429(3) . ?
S1 O3 1.441(2) . ?
S1 C1 1.811(4) . ?
F1 C1 1.309(5) . ?
F2 C1 1.327(5) . ?
F3 C1 1.328(4) . ?
O102 C112 1.384(3) . ?
O102 C106 1.389(3) . ?
O103 C115 1.250(3) . ?
O104 C115 1.251(3) . ?
O105 C116 1.260(3) . ?
O106 C116 1.252(3) . ?
N1 C145 1.471(4) . ?
N1 C143 1.479(4) . ?
N1 C144 1.479(4) . ?
N3 C148 1.480(4) . ?
N3 C147 1.480(4) . ?
N3 C146 1.485(4) . ?
N4 C153 1.481(4) . ?
N4 C152 1.483(4) . ?
N4 C154 1.485(4) . ?
N5 C151 1.457(4) . ?
N5 C149 1.461(5) . ?
N5 C150 1.495(5) . ?
C101 C106 1.391(4) . ?
C101 C102 1.391(4) . ?
C101 C113 1.538(4) . ?
C102 C103 1.403(4) . ?
C103 C104 1.383(4) . ?
C104 C105 1.394(4) . ?
C105 C106 1.393(4) . ?
C105 C111 1.454(4) . ?
C107 C108 1.387(4) . ?
C107 C112 1.397(4) . ?
C107 C114 1.540(4) . ?
C108 C109 1.401(4) . ?
C109 C110 1.368(4) . ?
C110 C111 1.395(4) . ?
C111 C112 1.399(4) . ?
C113 C123 1.539(4) . ?
C113 C117 1.541(4) . ?
C113 C115 1.579(4) . ?
C114 C129 1.539(4) . ?
C114 C135 1.550(4) . ?
C114 C116 1.572(4) . ?
C117 C122 1.389(4) . ?
C117 C118 1.404(4) . ?
C118 C119 1.393(5) . ?
C119 C120 1.374(5) . ?
C120 C121 1.371(5) . ?
C121 C122 1.400(4) . ?
C123 C128 1.395(4) . ?
C123 C124 1.404(4) . ?
C124 C125 1.386(4) . ?
C125 C126 1.375(5) . ?
C126 C127 1.381(5) . ?
C127 C128 1.394(4) . ?
C129 C130 1.384(5) . ?
C129 C134 1.396(4) . ?
C130 C131 1.391(5) . ?
C131 C132 1.383(6) . ?
C132 C133 1.359(6) . ?
C133 C134 1.388(5) . ?
C135 C136 1.388(4) . ?
C135 C140 1.405(4) . ?
C136 C137 1.399(5) . ?
C137 C138 1.366(5) . ?
C138 C139 1.386(5) . ?
C139 C140 1.377(5) . ?
C145 C146 1.516(5) . ?
C151 C152 1.494(5) . ?
C1S C6S 1.375(6) . ?
C1S C2S 1.388(6) . ?
C1S C7S 1.483(6) . ?
C2S C3S 1.365(7) . ?
C3S C4S 1.378(7) . ?
C4S C5S 1.365(6) . ?
C5S C6S 1.390(6) . ?
